data_2005639
loop_
_publ_author_name
'Anulewicz, R.'
'Maciejewska, D.'

_publ_section_title
;
 4(5)-(<i>p</i>-Methoxyphenylazo)-2-methylimidazole
;
_journal_issue 11
_journal_name_full 'Acta Crystallographica Section C'
_journal_page_first 2943
_journal_page_last 2945
_journal_paper_doi 10.1107/S0108270196007007
_journal_volume 52
_journal_year 1996
_chemical_formula_iupac 'C11 H12 N4 O1'
_chemical_formula_sum 'C11 H12 N4 O'
_chemical_formula_weight 216.24
_chemical_melting_point .158E-157
_chemical_name_systematic 2-methyl-4(5)-(p-methoxyphenylazo)imidazole
_space_group_IT_number 14
_symmetry_cell_setting monoclinic
_symmetry_space_group_name_Hall '-P 2ybc'
_symmetry_space_group_name_H-M 'P 1 21/c 1'
_audit_creation_method SHELXL
_cell_angle_alpha 90.00
_cell_angle_beta 93.53(3)
_cell_angle_gamma 90.00
_cell_formula_units_Z 8
_cell_length_a 11.077(2)
_cell_length_b 9.631(2)
_cell_length_c 20.945(4)
_cell_measurement_reflns_used 50
_cell_measurement_temperature 293(2)
_cell_measurement_theta_max 28
_cell_measurement_theta_min 15.5
_cell_volume 2230.2(8)
_computing_cell_refinement 'Kuma KM-4 Software'
_computing_data_collection 'Kuma KM-4 Software (Kuma, 1991)'
_computing_data_reduction 'Kuma KM-4 Software'
_computing_molecular_graphics 'SHELXTL/PC (Sheldrick, 1990b)'
_computing_publication_material SHELXL93
_computing_structure_refinement 'SHELXL93 (Sheldrick, 1993)'
_computing_structure_solution 'SHELXS86 (Sheldrick, 1990a)'
_diffrn_ambient_temperature 293(2)
_diffrn_measurement_device 'Kuma KM-4'
_diffrn_measurement_method \w/\q
_diffrn_radiation_monochromator graphite
_diffrn_radiation_source 'fine-focus sealed tube'
_diffrn_radiation_type CuK\a
_diffrn_radiation_wavelength 1.54178
_diffrn_reflns_av_R_equivalents 0.1656
_diffrn_reflns_av_sigmaI/netI 0.0327
_diffrn_reflns_limit_h_max 12
_diffrn_reflns_limit_h_min -12
_diffrn_reflns_limit_k_max 10
_diffrn_reflns_limit_k_min 0
_diffrn_reflns_limit_l_max 19
_diffrn_reflns_limit_l_min 0
_diffrn_reflns_number 3736
_diffrn_reflns_theta_max 70
_diffrn_reflns_theta_min 4.00
_diffrn_standards_decay_% 1.5
_diffrn_standards_interval_count 100
_diffrn_standards_number 3
_exptl_absorpt_coefficient_mu 0.715
_exptl_absorpt_correction_type none
_exptl_crystal_colour brown
_exptl_crystal_density_diffrn 1.288
_exptl_crystal_density_method 'not measured'
_exptl_crystal_description prismatic
_exptl_crystal_F_000 912
_exptl_crystal_size_max 0.22
_exptl_crystal_size_mid 0.20
_exptl_crystal_size_min 0.20
_refine_diff_density_max 0.521
_refine_diff_density_min -0.483
_refine_ls_extinction_coef 0.0145(19)
_refine_ls_extinction_method SHELXL93
_refine_ls_goodness_of_fit_all 1.023
_refine_ls_goodness_of_fit_obs 1.117
_refine_ls_hydrogen_treatment refall
_refine_ls_matrix_type fullcycle
_refine_ls_number_parameters 320
_refine_ls_number_reflns 3603
_refine_ls_number_restraints 0
_refine_ls_restrained_S_all 1.084
_refine_ls_restrained_S_obs 1.117
_refine_ls_R_factor_all 0.1170
_refine_ls_R_factor_obs 0.0931
_refine_ls_shift/esd_max 0.010
_refine_ls_shift/esd_mean 0.001
_refine_ls_structure_factor_coef Fsqd
_refine_ls_weighting_scheme
;
calc w = 1/[\s^2^(F~o~^2^) + (0.2104P)^2^]
where P = (F~o~^2^ + 2F~c~^2^)/3
;
_refine_ls_wR_factor_all 0.2690
_refine_ls_wR_factor_obs 0.2349
_reflns_number_observed 2649
_reflns_number_total 3619
_reflns_observed_criterion >2sigma(I)
_cod_data_source_file ka1202.cif
_cod_data_source_block I
_cod_original_cell_volume 2230.2(7)
_cod_original_sg_symbol_H-M 'P 21/c'
_cod_original_formula_sum 'C11 H12 N4 O1'
_cod_database_code 2005639

loop_
_symmetry_equiv_pos_as_xyz
'x, y, z'
'-x, y+1/2, -z+1/2'
'-x, -y, -z'
'x, -y-1/2, z-1/2'

loop_
_atom_site_aniso_label
_atom_site_aniso_U_11
_atom_site_aniso_U_22
_atom_site_aniso_U_33
_atom_site_aniso_U_12
_atom_site_aniso_U_13
_atom_site_aniso_U_23
N1A 0.068 0.038 0.063 0.002 -0.003 0.006
C2A 0.059 0.038 0.052 0.005 -0.001 0.000
N3A 0.067 0.031 0.052 0.003 -0.002 0.001
C4A 0.067 0.038 0.051 0.004 -0.002 -0.004
C5A 0.071 0.040 0.066 -0.001 -0.002 0.005
N6A 0.070 0.037 0.063 0.006 0.001 0.000
N7A 0.070 0.035 0.055 0.003 -0.002 -0.003
C8A 0.060 0.029 0.054 0.004 -0.001 -0.005
C9A 0.061 0.039 0.066 -0.011 -0.006 -0.005
C10A 0.075 0.035 0.062 -0.013 -0.003 0.003
C11A 0.065 0.033 0.055 0.002 0.004 -0.004
C12A 0.060 0.039 0.067 -0.005 0.000 0.006
C13A 0.061 0.038 0.069 0.001 0.005 0.009
O1A 0.074 0.047 0.067 -0.003 -0.012 0.009
C15A 0.077 0.066 0.083 0.001 -0.021 0.004
C14A 0.071 0.052 0.095 0.004 -0.016 0.015
N1B 0.075 0.017 0.068 -0.007 -0.004 0.001
C2B 0.066 0.019 0.053 -0.002 -0.005 -0.001
N3B 0.064 0.020 0.061 -0.002 -0.005 0.000
C4B 0.054 0.019 0.067 0.000 0.002 -0.001
C5B 0.072 0.024 0.066 -0.002 -0.006 0.006
N6B 0.057 0.030 0.060 0.000 -0.002 0.003
N7B 0.068 0.030 0.062 -0.001 0.001 0.005
C8B 0.055 0.030 0.062 -0.003 0.003 0.003
C9B 0.075 0.043 0.065 -0.014 -0.011 0.015
C10B 0.076 0.042 0.078 -0.018 -0.017 0.016
C11B 0.061 0.037 0.062 -0.004 0.001 0.001
C12B 0.077 0.043 0.057 -0.005 0.003 0.008
C13B 0.075 0.032 0.069 -0.006 0.005 0.009
O1B 0.091 0.052 0.075 -0.017 -0.025 0.005
C15B 0.094 0.067 0.071 -0.001 -0.021 -0.008
C14B 0.109 0.032 0.071 -0.013 -0.015 0.004

loop_
_atom_site_label
_atom_site_occupancy
_atom_site_fract_x
_atom_site_fract_y
_atom_site_fract_z
_atom_site_U_iso_or_equiv
_atom_site_thermal_displace_type
_atom_site_calc_flag
_atom_site_refinement_flags
_atom_site_type_symbol
N1A 1 0.0560(2) 0.6717(2) -0.26775(13) 0.057 Uani d . N
C2A 1 -0.0088(3) 0.5567(3) -0.26096(14) 0.050 Uani d . C
N3A 1 0.0515(2) 0.4634(2) -0.22287(12) 0.050 Uani d . N
H3A 1 0.0146(31) 0.3864(39) -0.2124(16) 0.075 Uiso d . H
C4A 1 0.1615(3) 0.5204(3) -0.20412(14) 0.052 Uani d . C
C5A 1 0.1613(3) 0.6487(3) -0.2333(2) 0.059 Uani d . C
H5A 1 0.2254(3) 0.7112(3) -0.2298(2) 0.050 Uiso calc R H
N6A 1 0.2493(2) 0.4673(2) -0.16174(12) 0.057 Uani d . N
N7A 1 0.2188(2) 0.3535(2) -0.13632(12) 0.053 Uani d . N
C8A 1 0.3045(3) 0.3026(3) -0.08927(14) 0.048 Uani d . C
C9A 1 0.2669(3) 0.1927(3) -0.0524(2) 0.056 Uani d . C
H9A 1 0.1911(3) 0.1535(3) -0.0615(2) 0.064 Uiso calc R H
C10A 1 0.3406(3) 0.1414(3) -0.00271(15) 0.058 Uani d . C
H10A 1 0.3146(3) 0.0673(3) 0.02135(15) 0.072 Uiso calc R H
C11A 1 0.4531(3) 0.1996(3) 0.01169(14) 0.051 Uani d . C
C12A 1 0.4914(3) 0.3090(3) -0.02467(15) 0.056 Uani d . C
H12A 1 0.5669(3) 0.3486(3) -0.01509(15) 0.074 Uiso calc R H
C13A 1 0.4186(3) 0.3599(3) -0.0749(2) 0.056 Uani d . C
H13A 1 0.4456(3) 0.4328(3) -0.0994(2) 0.067 Uiso calc R H
O1A 1 0.5171(2) 0.1437(2) 0.06264(11) 0.063 Uani d . O
C15A 1 0.6349(3) 0.1975(4) 0.0798(2) 0.077 Uani d . C
H15A1 1 0.6692(3) 0.1485(4) 0.1165(2) 0.093 Uiso calc R H
H15A2 1 0.6289(3) 0.2945(4) 0.0898(2) 0.140 Uiso calc R H
H15A3 1 0.6857(3) 0.1858(4) 0.0447(2) 0.081 Uiso calc R H
C14A 1 -0.1303(3) 0.5319(4) -0.2910(2) 0.074 Uani d . C
H14A1 1 -0.1580(3) 0.4417(4) -0.2790(2) 0.182 Uiso calc R H
H14A2 1 -0.1274(3) 0.5364(4) -0.3367(2) 0.164 Uiso calc R H
H14A3 1 -0.1849(3) 0.6014(4) -0.2770(2) 0.152 Uiso calc R H
N1B 1 0.5227(2) -0.1930(2) 0.26826(13) 0.054 Uani d . N
H1B 1 0.4976(34) -0.2499(45) 0.2579(18) 0.086 Uiso d . H
C2B 1 0.5033(3) -0.0788(2) 0.23082(13) 0.046 Uani d . C
N3B 1 0.5633(2) 0.0285(2) 0.25653(11) 0.049 Uani d . N
C4B 1 0.6208(2) -0.0194(2) 0.31159(14) 0.047 Uani d . C
C5B 1 0.5951(3) -0.1593(3) 0.3192(2) 0.055 Uani d . C
H5B 1 0.6224(3) -0.2170(3) 0.3526(2) 0.050 Uiso calc R H
N6B 1 0.6928(2) 0.0722(2) 0.34940(11) 0.049 Uani d . N
N7B 1 0.7355(2) 0.0193(2) 0.40044(12) 0.054 Uani d . N
C8B 1 0.8083(3) 0.1079(3) 0.44002(14) 0.049 Uani d . C
C9B 1 0.8486(3) 0.2410(3) 0.4227(2) 0.061 Uani d . C
H9B 1 0.8263(3) 0.2775(3) 0.3826(2) 0.070 Uiso calc R H
C10B 1 0.9205(3) 0.3158(3) 0.4653(2) 0.066 Uani d . C
H10B 1 0.9463(3) 0.4038(3) 0.4540(2) 0.071 Uiso calc R H
C11B 1 0.9559(3) 0.2630(3) 0.52514(15) 0.054 Uani d . C
C12B 1 0.9177(3) 0.1317(3) 0.5420(2) 0.059 Uani d . C
H12B 1 0.9406(3) 0.0951(3) 0.5820(2) 0.069 Uiso calc R H
C13B 1 0.8455(3) 0.0562(3) 0.4990(2) 0.059 Uani d . C
H13B 1 0.8213(3) -0.0325(3) 0.5102(2) 0.140 Uiso calc R H
O1B 1 1.0277(2) 0.3465(2) 0.56363(12) 0.074 Uani d . O
C15B 1 1.0837(4) 0.2912(4) 0.6203(2) 0.079 Uani d . C
H15B1 1 1.1310(4) 0.3621(4) 0.6422(2) 0.099 Uiso calc R H
H15B2 1 1.1352(4) 0.2154(4) 0.6099(2) 0.195 Uiso calc R H
H15B3 1 1.0229(4) 0.2586(4) 0.6474(2) 0.115 Uiso calc R H
C14B 1 0.4268(4) -0.0779(3) 0.1716(2) 0.072 Uani d . C
H14B1 1 0.3940(4) -0.1691(3) 0.1638(2) 0.140 Uiso calc R H
H14B2 1 0.4741(4) -0.0513(3) 0.1367(2) 0.097 Uiso calc R H
H14B3 1 0.3620(4) -0.0129(3) 0.1753(2) 0.153 Uiso calc R H

loop_
_atom_type_symbol
_atom_type_description
_atom_type_scat_dispersion_real
_atom_type_scat_dispersion_imag
_atom_type_scat_source
C C 0.0181 0.0091 'International Tables Vol C Tables 4.2.6.8 and 6.1.1.4'
H H 0.0000 0.0000 'International Tables Vol C Tables 4.2.6.8 and 6.1.1.4'
N N 0.0311 0.0180 'International Tables Vol C Tables 4.2.6.8 and 6.1.1.4'
O O 0.0492 0.0322 'International Tables Vol C Tables 4.2.6.8 and 6.1.1.4'

loop_
_geom_angle_atom_site_label_1
_geom_angle_atom_site_label_2
_geom_angle_atom_site_label_3
_geom_angle
_geom_angle_publ_flag
C2A N1A C5A 105.0(2) yes
N1A C2A N3A 111.5(3) yes
N1A C2A C14A 125.1(3) ?
N3A C2A C14A 123.4(3) ?
C2A N3A C4A 107.5(2) yes
C2A N3A H3A 119.(2) ?
C4A N3A H3A 133.(2) ?
N3A C4A N6A 128.1(3) yes
N3A C4A C5A 104.8(3) yes
N6A C4A C5A 127.0(3) yes
N1A C5A C4A 111.2(3) yes
N1A C5A H5A 124.4(2) ?
C4A C5A H5A 124.4(2) ?
N7A N6A C4A 113.3(3) yes
N6A N7A C8A 114.0(2) yes
C9A C8A C13A 118.7(3) ?
C9A C8A N7A 116.1(3) ?
C13A C8A N7A 125.0(3) ?
C10A C9A C8A 120.7(3) ?
C10A C9A H9A 119.6(2) ?
C8A C9A H9A 119.6(2) ?
C9A C10A C11A 120.3(3) ?
C9A C10A H10A 119.8(2) ?
C11A C10A H10A 119.8(2) ?
O1A C11A C12A 125.0(3) ?
O1A C11A C10A 115.6(3) ?
C12A C11A C10A 119.4(3) ?
C13A C12A C11A 120.5(3) ?
C13A C12A H12A 119.7(2) ?
C11A C12A H12A 119.7(2) ?
C12A C13A C8A 120.3(3) ?
C12A C13A H13A 119.9(2) ?
C8A C13A H13A 119.9(2) ?
C11A O1A C15A 118.6(3) ?
O1A C15A H15A1 109.5(2) ?
O1A C15A H15A2 109.5(2) ?
H15A1 C15A H15A2 109.5 ?
O1A C15A H15A3 109.5(2) ?
H15A1 C15A H15A3 109.5 ?
H15A2 C15A H15A3 109.5 ?
C2A C14A H14A1 109.5(2) ?
C2A C14A H14A2 109.5(2) ?
H14A1 C14A H14A2 109.5 ?
C2A C14A H14A3 109.5(2) ?
H14A1 C14A H14A3 109.5 ?
H14A2 C14A H14A3 109.5 ?
C5B N1B C2B 109.2(2) yes
C5B N1B H1B 134.(4) ?
C2B N1B H1B 116.(4) ?
N3B C2B N1B 109.8(2) yes
N3B C2B C14B 126.3(2) ?
N1B C2B C14B 123.9(2) ?
C2B N3B C4B 106.0(2) yes
N3B C4B C5B 109.7(2) yes
N3B C4B N6B 119.0(2) yes
C5B C4B N6B 131.3(3) yes
N1B C5B C4B 105.2(2) yes
N1B C5B H5B 127.4(5) ?
C4B C5B H5B 127.4(2) ?
N7B N6B C4B 113.5(2) yes
N6B N7B C8B 115.4(2) yes
C13B C8B C9B 118.6(3) ?
C13B C8B N7B 116.1(2) ?
C9B C8B N7B 125.3(3) ?
C10B C9B C8B 119.5(3) ?
C10B C9B H9B 120.2(2) ?
C8B C9B H9B 120.2(2) ?
C9B C10B C11B 121.2(3) ?
C9B C10B H10B 119.4(2) ?
C11B C10B H10B 119.4(2) ?
O1B C11B C12B 124.4(3) ?
O1B C11B C10B 116.2(3) ?
C12B C11B C10B 119.4(3) ?
C13B C12B C11B 119.4(3) ?
C13B C12B H12B 120.3(2) ?
C11B C12B H12B 120.3(2) ?
C8B C13B C12B 121.9(3) ?
C8B C13B H13B 119.0(2) ?
C12B C13B H13B 119.1(2) ?
C11B O1B C15B 119.1(3) ?
O1B C15B H15B1 109.5(2) ?
O1B C15B H15B2 109.5(2) ?
H15B1 C15B H15B2 109.5 ?
O1B C15B H15B3 109.5(2) ?
H15B1 C15B H15B3 109.5 ?
H15B2 C15B H15B3 109.5 ?
C2B C14B H14B1 109.5(4) ?
C2B C14B H14B2 109.5(2) ?
H14B1 C14B H14B2 109.5 ?
C2B C14B H14B3 109.5(2) ?
H14B1 C14B H14B3 109.5 ?
H14B2 C14B H14B3 109.5 ?

loop_
_geom_bond_atom_site_label_1
_geom_bond_atom_site_label_2
_geom_bond_distance
_geom_bond_publ_flag
N1A C2A 1.331(4) yes
N1A C5A 1.352(4) yes
C2A N3A 1.351(3) yes
C2A C14A 1.470(4) ?
N3A C4A 1.372(4) yes
N3A H3A 0.88(4) ?
C4A N6A 1.374(4) yes
C4A C5A 1.379(4) yes
C5A H5A 0.93 ?
N6A N7A 1.273(3) yes
N7A C8A 1.413(4) yes
C8A C9A 1.388(4) ?
C8A C13A 1.394(4) ?
C9A C10A 1.375(4) ?
C9A H9A 0.93 ?
C10A C11A 1.382(4) ?
C10A H10A 0.93 ?
C11A O1A 1.356(3) ?
C11A C12A 1.382(4) ?
C12A C13A 1.376(4) ?
C12A H12A 0.93 ?
C13A H13A 0.93 ?
O1A C15A 1.430(4) ?
C15A H15A1 0.96 ?
C15A H15A2 0.96 ?
C15A H15A3 0.96 ?
C14A H14A1 0.96 ?
C14A H14A2 0.96 ?
C14A H14A3 0.96 ?
N1B C5B 1.335(4) yes
N1B C2B 1.360(3) yes
N1B H1B 0.65(4) ?
C2B N3B 1.325(3) yes
C2B C14B 1.458(4) ?
N3B C4B 1.363(4) yes
C4B C5B 1.388(3) yes
C4B N6B 1.401(3) yes
C5B H5B 0.93 ?
N6B N7B 1.250(3) yes
N7B C8B 1.408(4) yes
C8B C13B 1.371(4) ?
C8B C9B 1.412(4) ?
C9B C10B 1.365(4) ?
C9B H9B 0.93 ?
C10B C11B 1.386(4) ?
C10B H10B 0.93 ?
C11B O1B 1.360(3) ?
C11B C12B 1.386(4) ?
C12B C13B 1.375(4) ?
C12B H12B 0.93 ?
C13B H13B 0.93 ?
O1B C15B 1.409(4) ?
C15B H15B1 0.96 ?
C15B H15B2 0.96 ?
C15B H15B3 0.96 ?
C14B H14B1 0.96 ?
C14B H14B2 0.96 ?
C14B H14B3 0.96 ?

loop_
_geom_torsion_atom_site_label_1
_geom_torsion_atom_site_label_2
_geom_torsion_atom_site_label_3
_geom_torsion_atom_site_label_4
_geom_torsion
C5A N1A C2A N3A 0.8(3)
C5A N1A C2A C14A -178.8(3)
N1A C2A N3A C4A -0.3(3)
C14A C2A N3A C4A 179.3(3)
C2A N3A C4A N6A 175.0(3)
C2A N3A C4A C5A -0.4(3)
C2A N1A C5A C4A -1.1(4)
N3A C4A C5A N1A 0.9(4)
N6A C4A C5A N1A -174.6(3)
N3A C4A N6A N7A -2.7(4)
C5A C4A N6A N7A 171.8(3)
C4A N6A N7A C8A -175.7(2)
N6A N7A C8A C9A 169.2(3)
N6A N7A C8A C13A -6.4(4)
N7A C8A C9A C10A -175.8(3)
C8A C9A C10A C11A 0.6(5)
C9A C10A C11A O1A 178.3(3)
C9A C10A C11A C12A -0.5(5)
O1A C11A C12A C13A -178.9(3)
C10A C11A C12A C13A -0.2(5)
C11A C12A C13A C8A 0.8(5)
N7A C8A C13A C12A 174.7(3)
C12A C11A O1A C15A -2.0(5)
C10A C11A O1A C15A 179.2(3)
C5B N1B C2B N3B 0.6(4)
C5B N1B C2B C14B -179.1(3)
N1B C2B N3B C4B -0.5(3)
C14B C2B N3B C4B 179.2(3)
C2B N3B C4B C5B 0.2(3)
C2B N3B C4B N6B 179.7(3)
C2B N1B C5B C4B -0.5(4)
N3B C4B C5B N1B 0.2(4)
N6B C4B C5B N1B -179.2(3)
N3B C4B N6B N7B 176.2(2)
C5B C4B N6B N7B -4.4(5)
C4B N6B N7B C8B -179.9(2)
N6B N7B C8B C13B 173.5(3)
N6B N7B C8B C9B -9.0(4)
C13B C8B C9B C10B -1.6(5)
N7B C8B C9B C10B -179.0(3)
C8B C9B C10B C11B 0.7(6)
C9B C10B C11B O1B 179.9(3)
C9B C10B C11B C12B 0.1(5)
O1B C11B C12B C13B -179.7(3)
C10B C11B C12B C13B 0.2(5)
C9B C8B C13B C12B 1.9(5)
N7B C8B C13B C12B 179.5(3)
C11B C12B C13B C8B -1.1(5)
C12B C11B O1B C15B 10.5(5)
C10B C11B O1B C15B -169.4(3)

loop_
_cod_related_entry_id
_cod_related_entry_database
_cod_related_entry_code
1 ChemSpider 21186678
